data_7202409
loop_
_publ_author_name
'Aaker\"oy, Christer B.'
'Desper, John'
'Fasulo, Meg'
'Hussain, Izhar'
'Levin, Brock'
'Schultheiss, Nate'

_publ_section_title
;
 Ten years of co-crystal synthesis; the good, the bad, and the ugly
;
_journal_issue 12
_journal_name_full CrystEngComm
_journal_page_first 1816
_journal_paper_doi 10.1039/b811809d
_journal_volume 10
_journal_year 2008
_chemical_formula_moiety
;
(C7 H8 N2 O)2 (C6 F4 I2)
;
_chemical_formula_sum 'C20 H16 F4 I2 N4 O2'
_chemical_formula_weight 674.17
_chemical_name_systematic
;
bis[N-(3-pyridyl)acetamide], 1,4-diiodotetrafluorobenzene
;
_space_group_IT_number 14
_symmetry_cell_setting monoclinic
_symmetry_space_group_name_Hall '-P 2yn'
_symmetry_space_group_name_H-M 'P 1 21/n 1'
_atom_sites_solution_hydrogens geom
_atom_sites_solution_primary direct
_atom_sites_solution_secondary difmap
_audit_creation_method SHELXL-97
_cell_angle_alpha 90.00
_cell_angle_beta 90.860(4)
_cell_angle_gamma 90.00
_cell_formula_units_Z 4
_cell_length_a 4.2616(9)
_cell_length_b 29.232(6)
_cell_length_c 17.734(4)
_cell_measurement_reflns_used 4784
_cell_measurement_temperature 100(2)
_cell_measurement_theta_max 28.00
_cell_measurement_theta_min 2.35
_cell_volume 2209.0(8)
_computing_cell_refinement 'Bruker XSCANS'
_computing_data_collection 'Bruker XSCANS'
_computing_data_reduction 'Bruker SHELXTL'
_computing_molecular_graphics 'Bruker SHELXTL'
_computing_publication_material 'Bruker SHELXTL'
_computing_structure_refinement 'SHELXL-97 (Sheldrick, 1997)'
_computing_structure_solution 'SHELXS-97 (Sheldrick, 1990)'
_diffrn_ambient_temperature 100(2)
_diffrn_measured_fraction_theta_full 0.992
_diffrn_measured_fraction_theta_max 0.905
_diffrn_measurement_device_type 'CCD area detector'
_diffrn_measurement_method 'phi and omega scans'
_diffrn_radiation_monochromator graphite
_diffrn_radiation_source 'fine-focus sealed tube'
_diffrn_radiation_type MoK\a
_diffrn_radiation_wavelength 0.71073
_diffrn_reflns_av_R_equivalents 0.0319
_diffrn_reflns_av_sigmaI/netI 0.0436
_diffrn_reflns_limit_h_max 4
_diffrn_reflns_limit_h_min -5
_diffrn_reflns_limit_k_max 21
_diffrn_reflns_limit_k_min -37
_diffrn_reflns_limit_l_max 23
_diffrn_reflns_limit_l_min -22
_diffrn_reflns_number 12189
_diffrn_reflns_theta_full 25.00
_diffrn_reflns_theta_max 28.22
_diffrn_reflns_theta_min 1.15
_exptl_absorpt_coefficient_mu 2.906
_exptl_absorpt_correction_T_max 1.000
_exptl_absorpt_correction_T_min 0.603
_exptl_absorpt_correction_type multi-scan
_exptl_absorpt_process_details SADABS
_exptl_crystal_colour colorless
_exptl_crystal_density_diffrn 2.027
_exptl_crystal_density_method 'not measured'
_exptl_crystal_description needle
_exptl_crystal_F_000 1288
_exptl_crystal_size_max 0.36
_exptl_crystal_size_mid 0.04
_exptl_crystal_size_min 0.03
_refine_diff_density_max 2.264
_refine_diff_density_min -1.944
_refine_diff_density_rms 0.199
_refine_ls_extinction_method none
_refine_ls_goodness_of_fit_ref 1.150
_refine_ls_hydrogen_treatment mixed
_refine_ls_matrix_type full
_refine_ls_number_parameters 298
_refine_ls_number_reflns 4939
_refine_ls_number_restraints 0
_refine_ls_restrained_S_all 1.150
_refine_ls_R_factor_all 0.0651
_refine_ls_R_factor_gt 0.0578
_refine_ls_shift/su_max 0.001
_refine_ls_shift/su_mean 0.000
_refine_ls_structure_factor_coef Fsqd
_refine_ls_weighting_details 'calc w=1/[\s^2^(Fo^2^)+(0.0500P)^2^+20.0000P] where P=(Fo^2^+2Fc^2^)/3'
_refine_ls_weighting_scheme calc
_refine_ls_wR_factor_gt 0.1255
_refine_ls_wR_factor_ref 0.1303
_reflns_number_gt 4460
_reflns_number_total 4939
_reflns_threshold_expression >2sigma(I)
_cod_data_source_file b811809d.txt
_cod_data_source_block A1
_cod_depositor_comments
;
The following automatic conversions were performed:
'_symmetry_cell_setting' value 'Monoclinic' changed to 'monoclinic'
according to '/home/saulius/struct/CIF-dictionaries/cif_core.dic'
dictionary named 'cif_core.dic' version 2.4.1 from 2010-06-29.

Automatic conversion script
Id: cif_fix_enum 1527 2010-12-29 10:47:43Z saulius 
;
_cod_original_sg_symbol_H-M P2(1)/n
_cod_database_code 7202409

loop_
_symmetry_equiv_pos_as_xyz
'x, y, z'
'-x+1/2, y+1/2, -z+1/2'
'-x, -y, -z'
'x-1/2, -y-1/2, z-1/2'

loop_
_atom_site_label
_atom_site_type_symbol
_atom_site_fract_x
_atom_site_fract_y
_atom_site_fract_z
_atom_site_U_iso_or_equiv
_atom_site_adp_type
_atom_site_occupancy
_atom_site_symmetry_multiplicity
_atom_site_calc_flag
_atom_site_refinement_flags
_atom_site_disorder_assembly
_atom_site_disorder_group
I1 I 0.69214(11) 0.604682(16) 0.54169(2) 0.01893(13) Uani 1 1 d . . .
I2 I 0.03794(11) 0.472112(15) 0.83032(2) 0.01676(13) Uani 1 1 d . . .
N11 N 0.9186(15) 0.6524(2) 0.4163(3) 0.0220(13) Uani 1 1 d . . .
C12 C 0.7555(18) 0.6883(3) 0.3896(4) 0.0218(15) Uani 1 1 d . . .
H12 H 0.6387 0.7062 0.4241 0.026 Uiso 1 1 calc R . .
C13 C 0.7493(17) 0.7007(2) 0.3138(4) 0.0167(14) Uani 1 1 d . . .
N13 N 0.5659(15) 0.7360(2) 0.2835(3) 0.0188(12) Uani 1 1 d . . .
H13 H 0.52(2) 0.737(3) 0.238(5) 0.023 Uiso 1 1 d . . .
C14 C 0.9254(18) 0.6744(3) 0.2639(4) 0.0229(16) Uani 1 1 d . . .
H14 H 0.9277 0.6815 0.2117 0.027 Uiso 1 1 calc R . .
C15 C 1.0963(18) 0.6376(2) 0.2919(4) 0.0230(16) Uani 1 1 d . . .
H15 H 1.2192 0.6195 0.2592 0.028 Uiso 1 1 calc R . .
C16 C 1.0860(18) 0.6276(2) 0.3677(4) 0.0206(15) Uani 1 1 d . . .
H16 H 1.2023 0.6022 0.3863 0.025 Uiso 1 1 calc R . .
C17 C 0.4310(17) 0.7716(2) 0.3211(4) 0.0192(14) Uani 1 1 d . . .
O17 O 0.4659(14) 0.77714(19) 0.3899(3) 0.0279(13) Uani 1 1 d . . .
C18 C 0.2371(19) 0.8038(3) 0.2736(4) 0.0230(16) Uani 1 1 d . . .
H18A H 0.0372 0.8097 0.2984 0.035 Uiso 1 1 calc R . .
H18B H 0.1967 0.7900 0.2240 0.035 Uiso 1 1 calc R . .
H18C H 0.3509 0.8326 0.2673 0.035 Uiso 1 1 calc R . .
N21 N -0.2339(15) 0.4188(2) 0.9434(3) 0.0192(13) Uani 1 1 d . . .
C22 C -0.3228(18) 0.3750(2) 0.9360(4) 0.0210(15) Uani 1 1 d . . .
H22 H -0.2548 0.3584 0.8932 0.025 Uiso 1 1 calc R . .
C23 C -0.5091(18) 0.3527(2) 0.9879(4) 0.0185(14) Uani 1 1 d . . .
N23 N -0.6074(15) 0.3072(2) 0.9831(3) 0.0201(13) Uani 1 1 d . . .
H23 H -0.71(2) 0.298(3) 1.019(5) 0.024 Uiso 1 1 d . . .
C24 C -0.6072(18) 0.3781(2) 1.0506(4) 0.0199(15) Uani 1 1 d . . .
H24 H -0.7355 0.3643 1.0876 0.024 Uiso 1 1 calc R . .
C25 C -0.5169(18) 0.4228(2) 1.0582(4) 0.0207(15) Uani 1 1 d . . .
H25 H -0.5816 0.4403 1.1003 0.025 Uiso 1 1 calc R . .
C26 C -0.3293(19) 0.4421(3) 1.0034(4) 0.0226(15) Uani 1 1 d . . .
H26 H -0.2664 0.4731 1.0088 0.027 Uiso 1 1 calc R . .
C27 C -0.5595(18) 0.2771(2) 0.9275(4) 0.0193(14) Uani 1 1 d . . .
O27 O -0.4112(13) 0.28588(17) 0.8699(3) 0.0234(11) Uani 1 1 d . . .
C28 C -0.708(2) 0.2304(3) 0.9380(4) 0.0258(17) Uani 1 1 d . . .
H28A H -0.6059 0.2082 0.9051 0.039 Uiso 1 1 calc R . .
H28B H -0.9321 0.2321 0.9251 0.039 Uiso 1 1 calc R . .
H28C H -0.6819 0.2208 0.9907 0.039 Uiso 1 1 calc R . .
C31 C 0.4987(17) 0.5655(3) 0.6283(4) 0.0183(14) Uani 1 1 d . . .
C32 C 0.3276(18) 0.5854(2) 0.6859(4) 0.0187(14) Uani 1 1 d . . .
F32 F 0.2888(11) 0.63145(14) 0.6878(2) 0.0230(9) Uani 1 1 d . . .
C33 C 0.1944(16) 0.5595(2) 0.7419(4) 0.0162(14) Uani 1 1 d . . .
F33 F 0.0302(11) 0.58132(15) 0.7957(2) 0.0253(10) Uani 1 1 d . . .
C34 C 0.2267(17) 0.5125(2) 0.7438(4) 0.0161(13) Uani 1 1 d . . .
C35 C 0.3908(17) 0.4924(2) 0.6873(4) 0.0177(14) Uani 1 1 d . . .
F35 F 0.4304(11) 0.44675(14) 0.6841(2) 0.0237(9) Uani 1 1 d . . .
C36 C 0.5273(17) 0.5184(2) 0.6299(4) 0.0179(14) Uani 1 1 d . . .
F36 F 0.6936(11) 0.49652(15) 0.5769(2) 0.0251(10) Uani 1 1 d . . .

loop_
_atom_site_aniso_label
_atom_site_aniso_U_11
_atom_site_aniso_U_22
_atom_site_aniso_U_33
_atom_site_aniso_U_23
_atom_site_aniso_U_13
_atom_site_aniso_U_12
I1 0.0200(2) 0.0234(2) 0.0135(2) 0.00507(17) 0.00223(16) -0.00047(18)
I2 0.0202(2) 0.0181(2) 0.0120(2) 0.00099(16) 0.00195(16) -0.00149(18)
N11 0.025(3) 0.024(3) 0.017(3) 0.002(2) 0.002(2) 0.005(3)
C12 0.025(4) 0.030(4) 0.011(3) 0.001(3) 0.005(3) 0.003(3)
C13 0.020(4) 0.019(3) 0.011(3) 0.000(3) 0.000(3) -0.002(3)
N13 0.022(3) 0.025(3) 0.009(3) 0.001(2) 0.003(2) -0.001(3)
C14 0.026(4) 0.030(4) 0.013(3) -0.007(3) 0.004(3) -0.006(3)
C15 0.024(4) 0.019(3) 0.026(4) -0.004(3) 0.005(3) 0.004(3)
C16 0.027(4) 0.017(3) 0.018(3) 0.003(3) 0.002(3) 0.003(3)
C17 0.017(3) 0.021(3) 0.020(3) 0.002(3) 0.004(3) 0.003(3)
O17 0.040(3) 0.028(3) 0.015(2) -0.005(2) 0.007(2) 0.004(3)
C18 0.027(4) 0.026(4) 0.016(3) 0.003(3) 0.000(3) 0.000(3)
N21 0.026(3) 0.021(3) 0.011(3) 0.000(2) 0.003(2) -0.002(3)
C22 0.028(4) 0.019(3) 0.017(3) -0.004(3) 0.007(3) -0.002(3)
C23 0.024(4) 0.016(3) 0.015(3) -0.001(3) 0.003(3) -0.003(3)
N23 0.028(4) 0.022(3) 0.010(3) 0.000(2) 0.008(2) -0.002(3)
C24 0.030(4) 0.020(3) 0.009(3) 0.004(3) 0.005(3) -0.002(3)
C25 0.028(4) 0.024(4) 0.011(3) -0.006(3) 0.006(3) -0.004(3)
C26 0.029(4) 0.018(3) 0.021(4) 0.004(3) -0.004(3) -0.005(3)
C27 0.028(4) 0.017(3) 0.013(3) -0.004(3) -0.001(3) -0.003(3)
O27 0.036(3) 0.022(3) 0.013(2) 0.000(2) 0.006(2) -0.001(2)
C28 0.037(5) 0.019(4) 0.021(4) -0.002(3) 0.004(3) -0.001(3)
C31 0.019(4) 0.026(4) 0.010(3) 0.001(3) -0.002(3) -0.002(3)
C32 0.023(4) 0.021(3) 0.012(3) 0.002(3) -0.001(3) 0.000(3)
F32 0.034(3) 0.017(2) 0.018(2) 0.0001(16) 0.0051(18) 0.0019(18)
C33 0.017(3) 0.020(3) 0.012(3) -0.003(3) 0.006(3) 0.003(3)
F33 0.035(3) 0.023(2) 0.019(2) -0.0035(17) 0.0082(18) 0.0040(19)
C34 0.018(3) 0.022(3) 0.008(3) 0.002(2) 0.000(2) -0.004(3)
C35 0.022(4) 0.012(3) 0.019(3) 0.003(3) 0.003(3) -0.001(3)
F35 0.035(3) 0.019(2) 0.018(2) 0.0015(16) 0.0058(18) 0.0065(19)
C36 0.018(4) 0.024(4) 0.011(3) -0.004(3) 0.000(3) 0.008(3)
F36 0.031(2) 0.025(2) 0.019(2) -0.0011(17) 0.0097(18) 0.0065(19)

loop_
_atom_type_symbol
_atom_type_description
_atom_type_scat_dispersion_real
_atom_type_scat_dispersion_imag
_atom_type_scat_source
C C 0.0033 0.0016 'International Tables Vol C Tables 4.2.6.8 and 6.1.1.4'
H H 0.0000 0.0000 'International Tables Vol C Tables 4.2.6.8 and 6.1.1.4'
N N 0.0061 0.0033 'International Tables Vol C Tables 4.2.6.8 and 6.1.1.4'
O O 0.0106 0.0060 'International Tables Vol C Tables 4.2.6.8 and 6.1.1.4'
F F 0.0171 0.0103 'International Tables Vol C Tables 4.2.6.8 and 6.1.1.4'
I I -0.4742 1.8119 'International Tables Vol C Tables 4.2.6.8 and 6.1.1.4'

loop_
_geom_angle_atom_site_label_1
_geom_angle_atom_site_label_2
_geom_angle_atom_site_label_3
_geom_angle
_geom_angle_site_symmetry_1
_geom_angle_site_symmetry_3
_geom_angle_publ_flag
C16 N11 C12 118.4(6) . . ?
N11 C12 C13 123.1(7) . . ?
N11 C12 H12 118.5 . . ?
C13 C12 H12 118.5 . . ?
C12 C13 N13 124.4(6) . . ?
C12 C13 C14 117.6(7) . . ?
N13 C13 C14 117.8(6) . . ?
C17 N13 C13 127.8(6) . . ?
C17 N13 H13 110(6) . . ?
C13 N13 H13 122(6) . . ?
C15 C14 C13 119.0(7) . . ?
C15 C14 H14 120.5 . . ?
C13 C14 H14 120.5 . . ?
C16 C15 C14 119.3(7) . . ?
C16 C15 H15 120.3 . . ?
C14 C15 H15 120.3 . . ?
N11 C16 C15 122.6(7) . . ?
N11 C16 H16 118.7 . . ?
C15 C16 H16 118.7 . . ?
O17 C17 N13 122.4(7) . . ?
O17 C17 C18 121.8(7) . . ?
N13 C17 C18 115.8(6) . . ?
C17 C18 H18A 109.5 . . ?
C17 C18 H18B 109.5 . . ?
H18A C18 H18B 109.5 . . ?
C17 C18 H18C 109.5 . . ?
H18A C18 H18C 109.5 . . ?
H18B C18 H18C 109.5 . . ?
C26 N21 C22 118.4(6) . . ?
N21 C22 C23 123.3(6) . . ?
N21 C22 H22 118.4 . . ?
C23 C22 H22 118.4 . . ?
C22 C23 N23 125.6(6) . . ?
C22 C23 C24 117.2(6) . . ?
N23 C23 C24 117.2(6) . . ?
C27 N23 C23 128.4(6) . . ?
C27 N23 H23 116(6) . . ?
C23 N23 H23 116(6) . . ?
C25 C24 C23 119.7(6) . . ?
C25 C24 H24 120.2 . . ?
C23 C24 H24 120.2 . . ?
C24 C25 C26 118.9(6) . . ?
C24 C25 H25 120.5 . . ?
C26 C25 H25 120.5 . . ?
N21 C26 C25 122.6(7) . . ?
N21 C26 H26 118.7 . . ?
C25 C26 H26 118.7 . . ?
O27 C27 N23 123.8(7) . . ?
O27 C27 C28 120.6(6) . . ?
N23 C27 C28 115.7(6) . . ?
C27 C28 H28A 109.5 . . ?
C27 C28 H28B 109.5 . . ?
H28A C28 H28B 109.5 . . ?
C27 C28 H28C 109.5 . . ?
H28A C28 H28C 109.5 . . ?
H28B C28 H28C 109.5 . . ?
C36 C31 C32 116.7(6) . . ?
C36 C31 I1 121.6(5) . . ?
C32 C31 I1 121.7(5) . . ?
F32 C32 C33 118.4(6) . . ?
F32 C32 C31 119.9(6) . . ?
C33 C32 C31 121.7(7) . . ?
F33 C33 C32 118.3(6) . . ?
F33 C33 C34 120.2(6) . . ?
C32 C33 C34 121.5(6) . . ?
C35 C34 C33 117.5(6) . . ?
C35 C34 I2 120.0(5) . . ?
C33 C34 I2 122.5(5) . . ?
F35 C35 C34 121.5(6) . . ?
F35 C35 C36 116.9(6) . . ?
C34 C35 C36 121.6(6) . . ?
F36 C36 C31 120.4(6) . . ?
F36 C36 C35 118.6(6) . . ?
C31 C36 C35 121.0(6) . . ?

loop_
_geom_bond_atom_site_label_1
_geom_bond_atom_site_label_2
_geom_bond_distance
_geom_bond_site_symmetry_2
_geom_bond_publ_flag
I1 C31 2.095(7) . ?
I2 C34 2.106(6) . ?
N11 C16 1.340(9) . ?
N11 C12 1.341(10) . ?
C12 C13 1.393(9) . ?
C12 H12 0.9500 . ?
C13 N13 1.397(9) . ?
C13 C14 1.399(10) . ?
N13 C17 1.365(9) . ?
N13 H13 0.83(9) . ?
C14 C15 1.386(11) . ?
C14 H14 0.9500 . ?
C15 C16 1.376(10) . ?
C15 H15 0.9500 . ?
C16 H16 0.9500 . ?
C17 O17 1.239(9) . ?
C17 C18 1.502(10) . ?
C18 H18A 0.9800 . ?
C18 H18B 0.9800 . ?
C18 H18C 0.9800 . ?
N21 C26 1.332(9) . ?
N21 C22 1.341(9) . ?
C22 C23 1.386(10) . ?
C22 H22 0.9500 . ?
C23 N23 1.395(9) . ?
C23 C24 1.407(9) . ?
N23 C27 1.341(9) . ?
N23 H23 0.83(9) . ?
C24 C25 1.368(10) . ?
C24 H24 0.9500 . ?
C25 C26 1.388(10) . ?
C25 H25 0.9500 . ?
C26 H26 0.9500 . ?
C27 O27 1.237(8) . ?
C27 C28 1.516(10) . ?
C28 H28A 0.9800 . ?
C28 H28B 0.9800 . ?
C28 H28C 0.9800 . ?
C31 C36 1.384(10) . ?
C31 C32 1.391(10) . ?
C32 F32 1.356(8) . ?
C32 C33 1.377(9) . ?
C33 F33 1.351(7) . ?
C33 C34 1.381(10) . ?
C34 C35 1.364(9) . ?
C35 F35 1.348(8) . ?
C35 C36 1.402(9) . ?
C36 F36 1.346(7) . ?

loop_
_geom_hbond_atom_site_label_D
_geom_hbond_atom_site_label_H
_geom_hbond_atom_site_label_A
_geom_hbond_distance_DH
_geom_hbond_distance_HA
_geom_hbond_distance_DA
_geom_hbond_angle_DHA
_geom_hbond_site_symmetry_A
N13 H13 O27 0.83(9) 2.07(9) 2.862(8) 159(8) 3_566
N23 H23 O17 0.83(9) 2.05(9) 2.877(8) 178(8) 2_446

loop_
_geom_torsion_atom_site_label_1
_geom_torsion_atom_site_label_2
_geom_torsion_atom_site_label_3
_geom_torsion_atom_site_label_4
_geom_torsion
_geom_torsion_site_symmetry_1
_geom_torsion_site_symmetry_2
_geom_torsion_site_symmetry_3
_geom_torsion_site_symmetry_4
_geom_torsion_publ_flag
C16 N11 C12 C13 0.8(12) . . . . ?
N11 C12 C13 N13 175.6(7) . . . . ?
N11 C12 C13 C14 -0.7(12) . . . . ?
C12 C13 N13 C17 18.9(12) . . . . ?
C14 C13 N13 C17 -164.9(7) . . . . ?
C12 C13 C14 C15 -0.1(11) . . . . ?
N13 C13 C14 C15 -176.6(7) . . . . ?
C13 C14 C15 C16 0.7(12) . . . . ?
C12 N11 C16 C15 -0.1(12) . . . . ?
C14 C15 C16 N11 -0.6(12) . . . . ?
C13 N13 C17 O17 2.0(12) . . . . ?
C13 N13 C17 C18 -178.2(7) . . . . ?
C26 N21 C22 C23 0.0(11) . . . . ?
N21 C22 C23 N23 -179.8(7) . . . . ?
N21 C22 C23 C24 0.2(12) . . . . ?
C22 C23 N23 C27 -3.9(13) . . . . ?
C24 C23 N23 C27 176.2(8) . . . . ?
C22 C23 C24 C25 -0.1(11) . . . . ?
N23 C23 C24 C25 179.8(7) . . . . ?
C23 C24 C25 C26 0.0(11) . . . . ?
C22 N21 C26 C25 -0.2(11) . . . . ?
C24 C25 C26 N21 0.2(12) . . . . ?
C23 N23 C27 O27 0.5(13) . . . . ?
C23 N23 C27 C28 -177.8(7) . . . . ?
C36 C31 C32 F32 -179.8(6) . . . . ?
I1 C31 C32 F32 -1.5(10) . . . . ?
C36 C31 C32 C33 0.3(11) . . . . ?
I1 C31 C32 C33 178.5(6) . . . . ?
F32 C32 C33 F33 0.4(10) . . . . ?
C31 C32 C33 F33 -179.7(7) . . . . ?
F32 C32 C33 C34 -179.4(7) . . . . ?
C31 C32 C33 C34 0.6(11) . . . . ?
F33 C33 C34 C35 179.0(7) . . . . ?
C32 C33 C34 C35 -1.3(11) . . . . ?
F33 C33 C34 I2 -1.6(10) . . . . ?
C32 C33 C34 I2 178.1(6) . . . . ?
C33 C34 C35 F35 -179.1(7) . . . . ?
I2 C34 C35 F35 1.5(10) . . . . ?
C33 C34 C35 C36 1.2(11) . . . . ?
I2 C34 C35 C36 -178.2(6) . . . . ?
C32 C31 C36 F36 -178.9(6) . . . . ?
I1 C31 C36 F36 2.9(10) . . . . ?
C32 C31 C36 C35 -0.4(11) . . . . ?
I1 C31 C36 C35 -178.6(5) . . . . ?
F35 C35 C36 F36 -1.6(10) . . . . ?
C34 C35 C36 F36 178.2(7) . . . . ?
F35 C35 C36 C31 179.9(7) . . . . ?
C34 C35 C36 C31 -0.4(11) . . . . ?

loop_
_cod_related_entry_id
_cod_related_entry_database
_cod_related_entry_code
1 ChemSpider 30653652
